data_1526921
loop_
_publ_author_name
'Wang, M.'
'Mar, A.'

_publ_section_title
;
 Nb28 Ni33.5 Sb12.5, a new representative of the X-phase
;
_journal_name_full 'Journal of Solid State Chemistry'
_journal_page_first 450
_journal_page_last 459
_journal_volume 160
_journal_year 2001
_chemical_formula_sum 'Nb28 Ni33.56 Sb12.44'
_space_group_IT_number 58
_symmetry_space_group_name_Hall '-P 2 2n'
_symmetry_space_group_name_H-M 'P n n m'
_cell_angle_alpha 90
_cell_angle_beta 90
_cell_angle_gamma 90
_cell_formula_units_Z 1
_cell_length_a 13.2334
_cell_length_b 16.5065
_cell_length_c 5.0337
_cell_volume 1099.547
_citation_journal_id_ASTM JSSCBI
_cod_data_source_file Wang_JSSCBI_2001_1653.cif
_cod_data_source_block Nb28Ni33.56Sb12.44
_cod_database_code 1526921

loop_
_symmetry_equiv_pos_as_xyz
x,y,z
-x,-y,z
x+1/2,-y+1/2,-z+1/2
-x+1/2,y+1/2,-z+1/2
-x,-y,-z
x,y,-z
-x-1/2,y-1/2,z-1/2
x-1/2,-y-1/2,z-1/2

loop_
_atom_site_label
_atom_site_type_symbol
_atom_site_fract_x
_atom_site_fract_y
_atom_site_fract_z
_atom_site_occupancy
_atom_site_U_iso_or_equiv
Sb1 Sb 0.5037 0.28599 0 1 0.0
Sb2 Sb 0 0 0 1 0.0
Nb7 Nb 0.59926 0.02495 0 1 0.0
Ni4 Ni 0.44436 0.13723 0 1 0.0
Sb3 Sb 0.28595 0.10484 0.24949 0.41 0.0
Ni5 Ni 0.69464 0.29083 0 1 0.0
Ni3 Ni 0.1918 0.00229 0 1 0.0
Ni7 Ni 0.75676 0.14668 0 0.21 0.0
Nb3 Nb 0.09989 0.16209 0 1 0.0
Nb6 Nb 0.40087 0.55016 0 1 0.0
Nb2 Nb 0.08693 0.73064 0 1 0.0
Nb4 Nb 0.21753 0.44618 0 1 0.0
Ni2 Ni 0.40816 0.39308 0.23934 1 0.0
Nb1 Nb 0.02254 0.57316 0 1 0.0
Ni1 Ni 0.09926 0.32456 0.23441 1 0.0
Ni6 Ni 0.28595 0.10484 0.24949 0.59 0.0
Sb4 Sb 0.75676 0.14668 0 0.79 0.0
Nb5 Nb 0.2794 0.26523 0 1 0.0
